data_1572965
loop_
_publ_author_name
'Jundullah Hanafi, Muchammad Izzuddin'
'Bastonero, Lorenzo'
'Murshed, Mohammad Mangir'
'Robben, Lars'
'Dononelli, Wilke'
'Kirsch, Andrea'
'Marzari, Nicola'
'Gesing, Thorsten M.'

_publ_section_title
;
 Synthesis, structural and spectroscopic characterization of defect-rich
 forsterite as a representative phase of Martian regolith.
;
_journal_issue 6
_journal_name_full IUCrJ
_journal_paper_doi 10.1107/S2052252524009722
_journal_volume 11
_journal_year 2024
_chemical_compound_source computation
_chemical_formula_analytical Mg32Si16O63
_chemical_formula_structural Mg32Si16O63
_chemical_formula_sum 'Mg32 O63 Si16'
_chemical_formula_weight 2235.09
_chemical_melting_point ?
_chemical_name_common 'magnesium silicate'
_chemical_name_mineral forsterite
_chemical_name_systematic 'magnesium silicate'
_space_group_IT_number 1
_space_group_name_Hall 'P 1'
_space_group_name_H-M_alt 'P 1'
_symmetry_cell_setting triclinic
_symmetry_Int_Tables_number 1
_symmetry_space_group_name_Hall 'P 1'
_symmetry_space_group_name_H-M 'P 1'
_audit_creation_method manually
_cell_angle_alpha 90.000
_cell_angle_beta 90.000
_cell_angle_gamma 90.000
_cell_formula_units_Z 1
_cell_length_a 9.5166
_cell_length_b 10.2044
_cell_length_c 11.9744
_cell_volume 1162.848
_computing_molecular_graphics 'Diamond version 4.6.8 (Crystal Impact, Germany)'
_cod_data_source_file lt5071.cif
_cod_data_source_block Mg2SiO4_CFO_USI_2121821137_Vacancy_O_+2
_cod_depositor_comments
;
The following automatic conversions were performed:

data item '_chemical_melting_point' value 'not measured' was changed
to '?' -- the value is undefined or not given.

Automatic conversion script
Id: cif_fix_values 8170 2020-07-09 18:12:32Z antanas 
;
_cod_original_cell_volume 1162.85
_cod_database_code 1572965

loop_
_space_group_symop_operation_xyz
'x, y, z '

loop_
_atom_site_label
_atom_site_type_symbol
_atom_site_symmetry_multiplicity
_atom_site_fract_x
_atom_site_fract_y
_atom_site_fract_z
_atom_site_occupancy
_atom_site_B_iso_or_equiv
Mg1 Mg 1 0.776230 0.336670 0.531960 1 0.008665
Mg2 Mg 1 0.776230 0.336660 0.031950 1 0.008665
Mg3 Mg 1 0.276240 0.336660 0.531950 1 0.008665
Mg4 Mg 1 0.276240 0.336650 0.031950 1 0.008665
Mg5 Mg 1 0.776220 0.336670 0.781960 1 0.008665
Mg6 Mg 1 0.776240 0.336660 0.281960 1 0.008665
Mg7 Mg 1 0.276240 0.336650 0.781960 1 0.008665
Mg8 Mg 1 0.276230 0.336650 0.281940 1 0.008665
Mg9 Mg 1 0.026230 0.836650 0.531940 1 0.008665
Mg10 Mg 1 0.026230 0.836650 0.031960 1 0.008665
Mg11 Mg 1 0.526230 0.836670 0.531960 1 0.008665
Mg12 Mg 1 0.526230 0.836670 0.031950 1 0.008665
Mg13 Mg 1 0.026240 0.836630 0.781950 1 0.008665
Mg14 Mg 1 0.026230 0.836650 0.281960 1 0.008665
Mg15 Mg 1 0.526220 0.836650 0.781950 1 0.008665
Mg16 Mg 1 0.526230 0.836660 0.281960 1 0.008665
Mg17 Mg 1 0.030460 0.113270 0.656930 1 0.008665
Mg18 Mg 1 0.030420 0.113230 0.156960 1 0.008665
Mg19 Mg 1 0.530420 0.113230 0.656940 1 0.008665
Mg20 Mg 1 0.530440 0.113230 0.156960 1 0.008665
Mg21 Mg 1 0.022030 0.560080 0.906950 1 0.008665
Mg22 Mg 1 0.022040 0.560090 0.406950 1 0.008665
Mg23 Mg 1 0.522040 0.560080 0.906950 1 0.008665
Mg24 Mg 1 0.522030 0.560070 0.406950 1 0.008665
Mg25 Mg 1 0.780440 0.060080 0.906950 1 0.008665
Mg26 Mg 1 0.780430 0.060090 0.406960 1 0.008665
Mg27 Mg 1 0.280430 0.060090 0.906950 1 0.008665
Mg28 Mg 1 0.280430 0.060090 0.406950 1 0.008665
Mg29 Mg 1 0.272030 0.613230 0.656950 1 0.008665
Mg30 Mg 1 0.272040 0.613230 0.156960 1 0.008665
Mg31 Mg 1 0.772030 0.613240 0.656950 1 0.008665
Mg32 Mg 1 0.772030 0.613240 0.156950 1 0.008665
Si1 Si 1 0.813000 0.930530 0.656940 1 0.006257
Si2 Si 1 0.813000 0.930530 0.156950 1 0.006257
Si3 Si 1 0.312990 0.930530 0.656950 1 0.006257
Si4 Si 1 0.313000 0.930530 0.156950 1 0.006257
Si5 Si 1 0.239470 0.742800 0.906950 1 0.006257
Si6 Si 1 0.239480 0.742790 0.406950 1 0.006257
Si7 Si 1 0.739450 0.742770 0.906960 1 0.006257
Si8 Si 1 0.739460 0.742790 0.406960 1 0.006257
Si9 Si 1 0.063010 0.242810 0.906960 1 0.006257
Si10 Si 1 0.063000 0.242790 0.406960 1 0.006257
Si11 Si 1 0.562990 0.242790 0.906950 1 0.006257
Si12 Si 1 0.562990 0.242780 0.406950 1 0.006257
Si13 Si 1 0.989460 0.430530 0.656950 1 0.006257
Si14 Si 1 0.989460 0.430540 0.156960 1 0.006257
Si15 Si 1 0.489460 0.430520 0.656950 1 0.006257
Si16 Si 1 0.489460 0.430510 0.156950 1 0.006257
O1 O 1 0.142200 0.928340 0.656950 1 0.016280
O2 O 1 0.142210 0.928340 0.156950 1 0.016280
O3 O 1 0.642210 0.928340 0.656960 1 0.016280
O4 O 1 0.642200 0.928340 0.156950 1 0.016280
O5 O 1 0.910250 0.745000 0.906950 1 0.016280
O6 O 1 0.910260 0.744990 0.406950 1 0.016280
O7 O 1 0.410260 0.744980 0.906950 1 0.016280
O8 O 1 0.410260 0.744990 0.406950 1 0.016280
O9 O 1 0.892200 0.244980 0.906950 1 0.016280
O10 O 1 0.892200 0.244980 0.406950 1 0.016280
O11 O 1 0.392200 0.244990 0.906950 1 0.016280
O12 O 1 0.392200 0.244980 0.406950 1 0.016280
O13 O 1 0.160250 0.428330 0.656950 1 0.016280
O14 O 1 0.160260 0.428330 0.156940 1 0.016280
O15 O 1 0.660250 0.428330 0.656950 1 0.016280
O16 O 1 0.660260 0.428330 0.156950 1 0.016280
O17 O 1 0.887090 0.782840 0.656980 1 0.016280
O18 O 1 0.887230 0.782650 0.156950 1 0.016280
O19 O 1 0.387230 0.782650 0.656950 1 0.016280
O20 O 1 0.387230 0.782650 0.156950 1 0.016280
O21 O 1 0.165230 0.890670 0.906960 1 0.016280
O22 O 1 0.165230 0.890660 0.406950 1 0.016280
O23 O 1 0.665240 0.890670 0.906950 1 0.016280
O24 O 1 0.665230 0.890670 0.406950 1 0.016280
O25 O 1 0.137220 0.390680 0.906950 1 0.016280
O26 O 1 0.137230 0.390670 0.406950 1 0.016280
O27 O 1 0.637240 0.390680 0.906950 1 0.016280
O28 O 1 0.637220 0.390670 0.406950 1 0.016280
O29 O 1 0.915220 0.282640 0.656960 1 0.016280
O30 O 1 0.915230 0.282650 0.156950 1 0.016280
O31 O 1 0.415230 0.282650 0.656950 1 0.016280
O32 O 1 0.415230 0.282640 0.156950 1 0.016280
O33 O 1 0.888220 0.000010 0.266060 1 0.016280
O34 O 1 0.388220 0.000010 0.766060 1 0.016280
O35 O 1 0.388220 0.000010 0.266060 1 0.016280
O36 O 1 0.164240 0.673300 0.016060 1 0.016280
O37 O 1 0.164240 0.673300 0.516060 1 0.016280
O38 O 1 0.664230 0.673310 0.016060 1 0.016280
O39 O 1 0.664230 0.673310 0.516060 1 0.016280
O40 O 1 0.138220 0.173300 0.797840 1 0.016280
O41 O 1 0.138220 0.173310 0.297850 1 0.016280
O42 O 1 0.638220 0.173300 0.797840 1 0.016280
O43 O 1 0.638220 0.173310 0.297850 1 0.016280
O44 O 1 0.914240 0.500010 0.547850 1 0.016280
O45 O 1 0.914250 0.500010 0.047850 1 0.016280
O46 O 1 0.414250 0.500010 0.547850 1 0.016280
O47 O 1 0.414240 0.500010 0.047850 1 0.016280
O48 O 1 0.164230 0.673310 0.797850 1 0.016280
O49 O 1 0.164240 0.673310 0.297860 1 0.016280
O50 O 1 0.664240 0.673310 0.797850 1 0.016280
O51 O 1 0.664240 0.673320 0.297850 1 0.016280
O52 O 1 0.888220 0.000010 0.547860 1 0.016280
O53 O 1 0.888220 0.000010 0.047860 1 0.016280
O54 O 1 0.388220 0.000010 0.547850 1 0.016280
O55 O 1 0.388220 0.000010 0.047850 1 0.016280
O56 O 1 0.914240 0.500010 0.766060 1 0.016280
O57 O 1 0.914250 0.500010 0.266060 1 0.016280
O58 O 1 0.414250 0.500010 0.766060 1 0.016280
O59 O 1 0.414240 0.500010 0.266060 1 0.016280
O60 O 1 0.138220 0.173310 0.016060 1 0.016280
O61 O 1 0.138220 0.173310 0.516060 1 0.016280
O62 O 1 0.638220 0.173310 0.016060 1 0.016280
O63 O 1 0.638220 0.173310 0.516060 1 0.016280
